data_2236131
loop_
_publ_author_name
'Bakthadoss, M.'
'Devaraj, A.'
'Madhanraj, R.'
'Murugavel, S.'

_publ_section_title
;
 (<i>E</i>)-3-(1,3-Benzodioxol-5-yl)-2-{[<i>N</i>-(2-formylphenyl)-4-methylbenzenesulfonamido]methyl}prop-2-enenitrile
;
_journal_coeditor_code BT6843
_journal_issue 11
_journal_name_full 'Acta Crystallographica Section E'
_journal_page_first o3164
_journal_page_last o3165
_journal_paper_doi 10.1107/S1600536812042663
_journal_volume 68
_journal_year 2012
_chemical_formula_iupac 'C25 H20 N2 O5 S'
_chemical_formula_moiety 'C25 H20 N2 O5 S'
_chemical_formula_sum 'C25 H20 N2 O5 S'
_chemical_formula_weight 460.49
_chemical_name_systematic
;
(<i>E</i>)-3-(1,3-Benzodioxol-5-yl)-2-{[<i>N</i>-(2-formylphenyl)-
4-methylbenzenesulfonamido]methyl}prop-2-enenitrile
;
_space_group_IT_number 14
_symmetry_cell_setting monoclinic
_symmetry_space_group_name_Hall '-P 2yn'
_symmetry_space_group_name_H-M 'P 1 21/n 1'
_atom_sites_solution_hydrogens geom
_atom_sites_solution_primary direct
_atom_sites_solution_secondary difmap
_audit_creation_method SHELXL-97
_cell_angle_alpha 90.00
_cell_angle_beta 93.380(4)
_cell_angle_gamma 90.00
_cell_formula_units_Z 4
_cell_length_a 8.921(5)
_cell_length_b 10.235(4)
_cell_length_c 25.256(3)
_cell_measurement_reflns_used 6508
_cell_measurement_temperature 293(2)
_cell_measurement_theta_max 29.6
_cell_measurement_theta_min 2.2
_cell_volume 2302.0(16)
_computing_cell_refinement 'APEX2 and SAINT (Bruker, 2004)'
_computing_data_collection 'APEX2 (Bruker, 2004)'
_computing_data_reduction 'SAINT and XPREP (Bruker, 2004)'
_computing_molecular_graphics 'ORTEP-3 (Farrugia (1997)'
_computing_publication_material 'SHELXL97 (Sheldrick, 2008) and  PLATON  (Spek, 2009)'
_computing_structure_refinement 'SHELXL97 (Sheldrick, 2008)'
_computing_structure_solution 'SHELXS97 (Sheldrick, 2008)'
_diffrn_ambient_temperature 293(2)
_diffrn_detector_area_resol_mean 10.0
_diffrn_measured_fraction_theta_full 0.991
_diffrn_measured_fraction_theta_max 0.991
_diffrn_measurement_device_type 'Bruker APEXII CCD'
_diffrn_measurement_method '\w scans'
_diffrn_radiation_monochromator graphite
_diffrn_radiation_source 'fine-focus sealed tube'
_diffrn_radiation_type MoK\a
_diffrn_radiation_wavelength 0.71073
_diffrn_reflns_av_R_equivalents 0.0351
_diffrn_reflns_av_sigmaI/netI 0.0359
_diffrn_reflns_limit_h_max 12
_diffrn_reflns_limit_h_min -11
_diffrn_reflns_limit_k_max 14
_diffrn_reflns_limit_k_min -12
_diffrn_reflns_limit_l_max 35
_diffrn_reflns_limit_l_min -35
_diffrn_reflns_number 26810
_diffrn_reflns_theta_full 29.64
_diffrn_reflns_theta_max 29.64
_diffrn_reflns_theta_min 2.15
_exptl_absorpt_coefficient_mu 0.180
_exptl_absorpt_correction_T_max 0.972
_exptl_absorpt_correction_T_min 0.959
_exptl_absorpt_correction_type multi-scan
_exptl_absorpt_process_details '(SADABS; Sheldrick, 1996)'
_exptl_crystal_colour Colourless
_exptl_crystal_density_diffrn 1.329
_exptl_crystal_density_method 'not measured'
_exptl_crystal_description Block
_exptl_crystal_F_000 960
_exptl_crystal_size_max 0.23
_exptl_crystal_size_mid 0.21
_exptl_crystal_size_min 0.16
_refine_diff_density_max 0.243
_refine_diff_density_min -0.284
_refine_ls_extinction_method none
_refine_ls_goodness_of_fit_ref 1.009
_refine_ls_hydrogen_treatment constr
_refine_ls_matrix_type full
_refine_ls_number_parameters 299
_refine_ls_number_reflns 6451
_refine_ls_number_restraints 0
_refine_ls_restrained_S_all 1.009
_refine_ls_R_factor_all 0.1013
_refine_ls_R_factor_gt 0.0503
_refine_ls_shift/su_max 0.001
_refine_ls_shift/su_mean 0.000
_refine_ls_structure_factor_coef Fsqd
_refine_ls_weighting_details 'calc w=1/[\s^2^(Fo^2^)+(0.0610P)^2^+0.4367P] where P=(Fo^2^+2Fc^2^)/3'
_refine_ls_weighting_scheme calc
_refine_ls_wR_factor_gt 0.1212
_refine_ls_wR_factor_ref 0.1480
_reflns_number_gt 3582
_reflns_number_total 6451
_reflns_threshold_expression I>2\s(I)
_cod_data_source_file bt6843.cif
_cod_data_source_block I
_cod_original_sg_symbol_H-M 'P 21/n'
_cod_database_code 2236131
_cod_database_fobs_code 2236131

loop_
_symmetry_equiv_pos_as_xyz
'x, y, z'
'-x+1/2, y+1/2, -z+1/2'
'-x, -y, -z'
'x-1/2, -y-1/2, z-1/2'

loop_
_atom_site_type_symbol
_atom_site_label
_atom_site_fract_x
_atom_site_fract_y
_atom_site_fract_z
_atom_site_U_iso_or_equiv
_atom_site_adp_type
_atom_site_calc_flag
_atom_site_refinement_flags
_atom_site_occupancy
_atom_site_symmetry_multiplicity
C C1 0.88821(17) 0.29000(16) 0.70678(7) 0.0460(4) Uani d . 1 1
C C2 0.7817(2) 0.21821(19) 0.73197(8) 0.0583(5) Uani d . 1 1
H H2 0.8111 0.1480 0.7535 0.070 Uiso calc R 1 1
C C3 0.6312(2) 0.2512(2) 0.72499(9) 0.0708(6) Uani d . 1 1
H H3 0.5597 0.2020 0.7415 0.085 Uiso calc R 1 1
C C4 0.5870(2) 0.3551(2) 0.69422(9) 0.0720(6) Uani d . 1 1
H H4 0.4860 0.3776 0.6903 0.086 Uiso calc R 1 1
C C5 0.6909(2) 0.4257(2) 0.66930(9) 0.0690(5) Uani d . 1 1
H H5 0.6600 0.4964 0.6482 0.083 Uiso calc R 1 1
C C6 0.8425(2) 0.39395(18) 0.67483(8) 0.0571(5) Uani d . 1 1
C C7 0.9488(3) 0.4706(3) 0.64478(12) 0.0993(9) Uani d . 1 1
H H7 1.0464 0.4397 0.6429 0.119 Uiso calc R 1 1
C C8 1.0796(2) 0.2967(2) 0.82269(8) 0.0615(5) Uani d . 1 1
C C9 1.1506(3) 0.1941(2) 0.84920(10) 0.0804(6) Uani d . 1 1
H H9 1.2329 0.1535 0.8353 0.096 Uiso calc R 1 1
C C10 1.0975(4) 0.1524(3) 0.89685(12) 0.1011(9) Uani d . 1 1
H H10 1.1449 0.0831 0.9148 0.121 Uiso calc R 1 1
C C11 0.9766(4) 0.2113(4) 0.91805(12) 0.1072(10) Uani d . 1 1
C C12 0.9091(3) 0.3127(4) 0.89092(13) 0.1068(9) Uani d . 1 1
H H12 0.8270 0.3534 0.9049 0.128 Uiso calc R 1 1
C C13 0.9580(3) 0.3563(2) 0.84401(10) 0.0836(7) Uani d . 1 1
H H13 0.9098 0.4257 0.8264 0.100 Uiso calc R 1 1
C C14 0.9192(5) 0.1625(5) 0.96973(14) 0.1774(19) Uani d . 1 1
H H14A 0.8719 0.2330 0.9874 0.266 Uiso calc R 1 1
H H14B 1.0017 0.1297 0.9920 0.266 Uiso calc R 1 1
H H14C 0.8476 0.0938 0.9625 0.266 Uiso calc R 1 1
C C15 1.0965(2) 0.12671(18) 0.70817(8) 0.0607(5) Uani d . 1 1
H H15A 1.0210 0.0672 0.7202 0.073 Uiso calc R 1 1
H H15B 1.1883 0.1123 0.7299 0.073 Uiso calc R 1 1
C C16 1.12431(19) 0.09650(18) 0.65121(7) 0.0547(4) Uani d . 1 1
C C17 1.0763(2) -0.01502(18) 0.62804(8) 0.0570(5) Uani d . 1 1
H H17 1.0133 -0.0641 0.6483 0.068 Uiso calc R 1 1
C C18 1.1044(2) -0.07351(18) 0.57716(7) 0.0570(5) Uani d . 1 1
C C19 1.2126(3) -0.0279(2) 0.54337(8) 0.0743(6) Uani d . 1 1
H H19 1.2694 0.0464 0.5516 0.089 Uiso calc R 1 1
C C20 1.2309(3) -0.0963(2) 0.49839(9) 0.0778(6) Uani d . 1 1
C C21 1.1496(3) -0.2059(2) 0.48521(9) 0.0798(6) Uani d . 1 1
C C22 1.0463(3) -0.2538(2) 0.51699(10) 0.0911(8) Uani d . 1 1
H H22 0.9916 -0.3288 0.5082 0.109 Uiso calc R 1 1
C C23 1.0258(3) -0.1855(2) 0.56332(9) 0.0741(6) Uani d . 1 1
H H23 0.9558 -0.2165 0.5861 0.089 Uiso calc R 1 1
C C24 1.2139(2) 0.1901(2) 0.62545(9) 0.0708(6) Uani d . 1 1
C C25 1.3046(4) -0.1707(3) 0.42145(11) 0.1120(10) Uani d . 1 1
H H25A 1.2715 -0.1314 0.3878 0.134 Uiso calc R 1 1
H H25B 1.3966 -0.2186 0.4165 0.134 Uiso calc R 1 1
N N1 1.04579(15) 0.26209(13) 0.71551(6) 0.0523(4) Uani d . 1 1
N N2 1.2828(3) 0.2688(2) 0.60623(9) 0.1089(8) Uani d . 1 1
O O1 0.9152(3) 0.5697(3) 0.62298(14) 0.1952(15) Uani d . 1 1
O O2 1.08789(15) 0.48120(13) 0.75324(7) 0.0788(4) Uani d . 1 1
O O3 1.29242(13) 0.31885(16) 0.75875(7) 0.0844(5) Uani d . 1 1
O O4 1.1940(3) -0.2561(2) 0.43819(7) 0.1168(7) Uani d . 1 1
O O5 1.3313(3) -0.0722(2) 0.46024(7) 0.1254(8) Uani d . 1 1
S S1 1.13777(5) 0.34993(5) 0.76162(2) 0.06199(17) Uani d . 1 1

loop_
_atom_site_aniso_label
_atom_site_aniso_U_11
_atom_site_aniso_U_22
_atom_site_aniso_U_33
_atom_site_aniso_U_12
_atom_site_aniso_U_13
_atom_site_aniso_U_23
C1 0.0383(8) 0.0409(8) 0.0596(10) -0.0011(7) 0.0085(7) -0.0013(8)
C2 0.0554(11) 0.0548(11) 0.0657(12) -0.0087(9) 0.0117(9) 0.0054(9)
C3 0.0455(10) 0.0779(14) 0.0907(15) -0.0188(10) 0.0180(10) -0.0106(12)
C4 0.0411(10) 0.0852(16) 0.0894(15) 0.0038(10) 0.0008(10) -0.0146(13)
C5 0.0615(12) 0.0646(13) 0.0802(14) 0.0145(10) -0.0026(10) 0.0018(11)
C6 0.0482(10) 0.0492(10) 0.0748(12) 0.0024(8) 0.0105(9) 0.0069(9)
C7 0.0858(17) 0.0776(16) 0.137(2) 0.0021(13) 0.0276(16) 0.0496(16)
C8 0.0434(9) 0.0609(11) 0.0794(13) -0.0038(9) -0.0038(9) -0.0227(10)
C9 0.0644(13) 0.0822(16) 0.0931(17) 0.0013(12) -0.0080(12) -0.0174(14)
C10 0.107(2) 0.105(2) 0.0874(19) -0.0205(18) -0.0199(17) 0.0057(16)
C11 0.106(2) 0.136(3) 0.0801(18) -0.037(2) 0.0101(17) -0.0326(19)
C12 0.094(2) 0.124(2) 0.105(2) -0.0081(19) 0.0311(17) -0.039(2)
C13 0.0698(14) 0.0851(16) 0.0974(18) 0.0046(12) 0.0176(13) -0.0266(14)
C14 0.203(4) 0.244(5) 0.088(2) -0.061(4) 0.033(2) -0.002(3)
C15 0.0602(11) 0.0530(10) 0.0693(12) 0.0162(9) 0.0083(9) -0.0018(9)
C16 0.0461(9) 0.0556(11) 0.0625(11) 0.0076(8) 0.0058(8) 0.0000(9)
C17 0.0544(10) 0.0524(10) 0.0643(11) 0.0041(9) 0.0046(9) 0.0066(9)
C18 0.0611(11) 0.0500(10) 0.0593(11) 0.0019(9) -0.0010(9) 0.0032(8)
C19 0.0934(16) 0.0631(12) 0.0672(13) -0.0196(12) 0.0133(11) -0.0060(10)
C20 0.1023(17) 0.0726(14) 0.0598(13) -0.0106(13) 0.0150(12) -0.0013(11)
C21 0.1077(18) 0.0704(14) 0.0607(13) -0.0056(14) 0.0010(12) -0.0096(11)
C22 0.110(2) 0.0724(15) 0.0909(18) -0.0265(14) 0.0079(15) -0.0197(13)
C23 0.0794(14) 0.0626(13) 0.0809(15) -0.0122(11) 0.0103(11) -0.0005(11)
C24 0.0687(13) 0.0712(13) 0.0741(14) -0.0141(11) 0.0173(11) -0.0181(11)
C25 0.156(3) 0.115(2) 0.0679(16) -0.012(2) 0.0270(17) -0.0224(16)
N1 0.0398(7) 0.0451(8) 0.0725(10) 0.0052(6) 0.0084(7) -0.0033(7)
N2 0.1215(18) 0.1053(17) 0.1043(16) -0.0526(15) 0.0437(14) -0.0253(13)
O1 0.144(2) 0.142(2) 0.305(4) 0.0164(17) 0.054(2) 0.157(3)
O2 0.0565(8) 0.0483(8) 0.1309(13) -0.0080(6) 0.0003(8) -0.0096(8)
O3 0.0349(7) 0.0990(12) 0.1201(13) -0.0006(7) 0.0105(7) -0.0133(10)
O4 0.170(2) 0.1052(14) 0.0777(12) -0.0327(14) 0.0295(12) -0.0314(10)
O5 0.183(2) 0.1159(15) 0.0837(12) -0.0514(15) 0.0614(13) -0.0252(11)
S1 0.0339(2) 0.0565(3) 0.0959(4) -0.0033(2) 0.0072(2) -0.0108(3)

loop_
_atom_type_symbol
_atom_type_description
_atom_type_scat_dispersion_real
_atom_type_scat_dispersion_imag
_atom_type_scat_source
C C 0.0033 0.0016 'International Tables Vol C Tables 4.2.6.8 and 6.1.1.4'
H H 0.0000 0.0000 'International Tables Vol C Tables 4.2.6.8 and 6.1.1.4'
N N 0.0061 0.0033 'International Tables Vol C Tables 4.2.6.8 and 6.1.1.4'
O O 0.0106 0.0060 'International Tables Vol C Tables 4.2.6.8 and 6.1.1.4'
S S 0.1246 0.1234 'International Tables Vol C Tables 4.2.6.8 and 6.1.1.4'

loop_
_geom_angle_atom_site_label_1
_geom_angle_atom_site_label_2
_geom_angle_atom_site_label_3
_geom_angle
C6 C1 C2 119.32(16)
C6 C1 N1 119.61(14)
C2 C1 N1 120.99(16)
C1 C2 C3 119.88(19)
C1 C2 H2 120.1
C3 C2 H2 120.1
C4 C3 C2 120.55(18)
C4 C3 H3 119.7
C2 C3 H3 119.7
C5 C4 C3 119.87(19)
C5 C4 H4 120.1
C3 C4 H4 120.1
C4 C5 C6 121.0(2)
C4 C5 H5 119.5
C6 C5 H5 119.5
C1 C6 C5 119.36(17)
C1 C6 C7 122.22(18)
C5 C6 C7 118.39(19)
O1 C7 C6 122.8(3)
O1 C7 H7 118.6
C6 C7 H7 118.6
C9 C8 C13 119.7(2)
C9 C8 S1 121.03(17)
C13 C8 S1 119.24(19)
C8 C9 C10 119.1(2)
C8 C9 H9 120.5
C10 C9 H9 120.5
C11 C10 C9 121.3(3)
C11 C10 H10 119.3
C9 C10 H10 119.3
C12 C11 C10 118.2(3)
C12 C11 C14 121.5(4)
C10 C11 C14 120.3(4)
C13 C12 C11 122.1(3)
C13 C12 H12 118.9
C11 C12 H12 118.9
C12 C13 C8 119.6(3)
C12 C13 H13 120.2
C8 C13 H13 120.2
C11 C14 H14A 109.5
C11 C14 H14B 109.5
H14A C14 H14B 109.5
C11 C14 H14C 109.5
H14A C14 H14C 109.5
H14B C14 H14C 109.5
N1 C15 C16 112.49(15)
N1 C15 H15A 109.1
C16 C15 H15A 109.1
N1 C15 H15B 109.1
C16 C15 H15B 109.1
H15A C15 H15B 107.8
C17 C16 C24 123.01(18)
C17 C16 C15 121.67(17)
C24 C16 C15 115.16(17)
C16 C17 C18 132.02(18)
C16 C17 H17 114.0
C18 C17 H17 114.0
C23 C18 C19 118.69(19)
C23 C18 C17 117.08(18)
C19 C18 C17 124.10(18)
C20 C19 C18 117.3(2)
C20 C19 H19 121.3
C18 C19 H19 121.3
C19 C20 C21 122.8(2)
C19 C20 O5 127.7(2)
C21 C20 O5 109.6(2)
C22 C21 C20 121.6(2)
C22 C21 O4 128.4(2)
C20 C21 O4 110.0(2)
C21 C22 C23 116.7(2)
C21 C22 H22 121.7
C23 C22 H22 121.7
C18 C23 C22 122.9(2)
C18 C23 H23 118.5
C22 C23 H23 118.5
N2 C24 C16 177.1(2)
O4 C25 O5 109.1(2)
O4 C25 H25A 109.9
O5 C25 H25A 109.9
O4 C25 H25B 109.9
O5 C25 H25B 109.9
H25A C25 H25B 108.3
C1 N1 C15 118.17(14)
C1 N1 S1 116.13(11)
C15 N1 S1 117.24(12)
C21 O4 C25 105.78(19)
C20 O5 C25 105.5(2)
O3 S1 O2 119.87(9)
O3 S1 N1 106.60(9)
O2 S1 N1 105.69(9)
O3 S1 C8 108.38(10)
O2 S1 C8 108.60(10)
N1 S1 C8 107.01(8)

loop_
_geom_bond_atom_site_label_1
_geom_bond_atom_site_label_2
_geom_bond_distance
C1 C6 1.382(2)
C1 C2 1.385(2)
C1 N1 1.439(2)
C2 C3 1.386(3)
C2 H2 0.9300
C3 C4 1.361(3)
C3 H3 0.9300
C4 C5 1.359(3)
C4 H4 0.9300
C5 C6 1.390(3)
C5 H5 0.9300
C6 C7 1.475(3)
C7 O1 1.184(3)
C7 H7 0.9300
C8 C9 1.379(3)
C8 C13 1.381(3)
C8 S1 1.743(2)
C9 C10 1.386(4)
C9 H9 0.9300
C10 C11 1.372(4)
C10 H10 0.9300
C11 C12 1.364(4)
C11 C14 1.515(5)
C12 C13 1.361(4)
C12 H12 0.9300
C13 H13 0.9300
C14 H14A 0.9600
C14 H14B 0.9600
C14 H14C 0.9600
C15 N1 1.473(2)
C15 C16 1.506(3)
C15 H15A 0.9700
C15 H15B 0.9700
C16 C17 1.341(3)
C16 C24 1.429(3)
C17 C18 1.453(3)
C17 H17 0.9300
C18 C23 1.378(3)
C18 C19 1.406(3)
C19 C20 1.352(3)
C19 H19 0.9300
C20 C21 1.367(3)
C20 O5 1.376(3)
C21 C22 1.349(3)
C21 O4 1.373(3)
C22 C23 1.384(3)
C22 H22 0.9300
C23 H23 0.9300
C24 N2 1.138(3)
C25 O4 1.402(3)
C25 O5 1.417(3)
C25 H25A 0.9700
C25 H25B 0.9700
N1 S1 1.6508(16)
O2 S1 1.4272(15)
O3 S1 1.4219(15)

loop_
_geom_hbond_atom_site_label_D
_geom_hbond_atom_site_label_H
_geom_hbond_atom_site_label_A
_geom_hbond_site_symmetry_A
_geom_hbond_distance_DH
_geom_hbond_distance_HA
_geom_hbond_distance_DA
_geom_hbond_angle_DHA
C15 H15B O3 1 0.97 2.40 2.879(3) 110.0
C15 H15B O2 2_746 0.97 2.42 3.282(3) 147.5
C23 H23 O1 1_545 0.93 2.41 3.114(3) 132.1
C4 H4 O3 1_455 0.93 2.59 3.195(3) 123.5
C25 H25A Cg1 3_756 0.97 2.96 3.446(4) 112.0

loop_
_geom_torsion_atom_site_label_1
_geom_torsion_atom_site_label_2
_geom_torsion_atom_site_label_3
_geom_torsion_atom_site_label_4
_geom_torsion
C6 C1 C2 C3 -0.1(3)
N1 C1 C2 C3 176.75(16)
C1 C2 C3 C4 -1.1(3)
C2 C3 C4 C5 1.2(3)
C3 C4 C5 C6 -0.2(3)
C2 C1 C6 C5 1.1(3)
N1 C1 C6 C5 -175.84(17)
C2 C1 C6 C7 -177.0(2)
N1 C1 C6 C7 6.1(3)
C4 C5 C6 C1 -0.9(3)
C4 C5 C6 C7 177.2(2)
C1 C6 C7 O1 -169.7(3)
C5 C6 C7 O1 12.2(5)
C13 C8 C9 C10 0.3(3)
S1 C8 C9 C10 -177.96(18)
C8 C9 C10 C11 -0.2(4)
C9 C10 C11 C12 0.1(4)
C9 C10 C11 C14 179.0(3)
C10 C11 C12 C13 0.0(4)
C14 C11 C12 C13 -178.9(3)
C11 C12 C13 C8 0.1(4)
C9 C8 C13 C12 -0.2(3)
S1 C8 C13 C12 178.05(19)
N1 C15 C16 C17 -135.66(18)
N1 C15 C16 C24 48.7(2)
C24 C16 C17 C18 4.2(3)
C15 C16 C17 C18 -171.09(18)
C16 C17 C18 C23 -174.4(2)
C16 C17 C18 C19 9.9(3)
C23 C18 C19 C20 1.2(3)
C17 C18 C19 C20 176.9(2)
C18 C19 C20 C21 -0.2(4)
C18 C19 C20 O5 -178.5(2)
C19 C20 C21 C22 -0.8(4)
O5 C20 C21 C22 177.8(3)
C19 C20 C21 O4 -178.8(2)
O5 C20 C21 O4 -0.2(3)
C20 C21 C22 C23 0.6(4)
O4 C21 C22 C23 178.3(2)
C19 C18 C23 C22 -1.4(3)
C17 C18 C23 C22 -177.4(2)
C21 C22 C23 C18 0.5(4)
C17 C16 C24 N2 152(6)
C15 C16 C24 N2 -32(6)
C6 C1 N1 C15 -130.68(18)
C2 C1 N1 C15 52.5(2)
C6 C1 N1 S1 82.06(19)
C2 C1 N1 S1 -94.77(18)
C16 C15 N1 C1 85.0(2)
C16 C15 N1 S1 -128.14(15)
C22 C21 O4 C25 -179.4(3)
C20 C21 O4 C25 -1.6(3)
O5 C25 O4 C21 2.8(3)
C19 C20 O5 C25 -179.6(3)
C21 C20 O5 C25 1.9(3)
O4 C25 O5 C20 -2.9(3)
C1 N1 S1 O3 -172.54(13)
C15 N1 S1 O3 39.89(16)
C1 N1 S1 O2 -43.97(14)
C15 N1 S1 O2 168.46(13)
C1 N1 S1 C8 71.65(14)
C15 N1 S1 C8 -75.91(15)
C9 C8 S1 O3 -26.56(19)
C13 C8 S1 O3 155.17(17)
C9 C8 S1 O2 -158.29(16)
C13 C8 S1 O2 23.45(19)
C9 C8 S1 N1 88.05(17)
C13 C8 S1 N1 -90.22(18)

loop_
_cod_related_entry_id
_cod_related_entry_database
_cod_related_entry_code
1 ChemSpider 30658038
